data_4308446
loop_
_publ_author_name
'Sara R. Halper'
'Seth M. Cohen'

_publ_contact_author_address
;U.C. San Diego
Department of Chemistry and Biochemistry
9500 Gilman Drive
La Jolla, CA 92093-0358
;
_publ_contact_author_email scohen@ucsd.edu
_publ_contact_author_name 'Seth M. Cohen'
_publ_contact_author_phone 858-822-5596
_publ_section_title
;
Heterometallic Metal-Organic Frameworks Based on Tris(dipyrrinato)
Coordination Complexes
;
_journal_name_full 'Inorganic Chemistry'
_journal_page_first 486
_journal_page_last 488
_journal_paper_doi 10.1021/ic048289z
_journal_volume 44
_journal_year 2005
_chemical_formula_sum 'C55 H48 Ag Co F3 N15 O3 S'
_chemical_formula_weight 1222.94
_chemical_name_systematic
; 
 ? 
;
_space_group_IT_number 60
_symmetry_cell_setting orthorhombic
_symmetry_space_group_name_Hall '-P 2n 2ab'
_symmetry_space_group_name_H-M 'P b c n'
_atom_sites_solution_hydrogens geom
_atom_sites_solution_primary direct
_atom_sites_solution_secondary difmap
_audit_creation_method SHELXL-97
_cell_angle_alpha 90.00
_cell_angle_beta 90.00
_cell_angle_gamma 90.00
_cell_formula_units_Z 8
_cell_length_a 26.713(3)
_cell_length_b 12.5800(13)
_cell_length_c 33.455(3)
_cell_measurement_reflns_used 5793
_cell_measurement_temperature 100(2)
_cell_measurement_theta_max 23.50
_cell_measurement_theta_min 2.30
_cell_volume 11243(2)
_computing_cell_refinement 'Bruker SMART'
_computing_data_collection 'Bruker SMART'
_computing_data_reduction 'Bruker SAINT'
_computing_molecular_graphics 'Bruker SHELXTL'
_computing_publication_material 'Bruker SHELXTL'
_computing_structure_refinement 'SHELXL-97 (Sheldrick, 1997)'
_computing_structure_solution 'SHELXS-97 (Sheldrick, 1990)'
_diffrn_ambient_temperature 100(2)
_diffrn_measured_fraction_theta_full 0.974
_diffrn_measured_fraction_theta_max 0.974
_diffrn_measurement_device_type 'CCD area detector'
_diffrn_measurement_method 'phi and omega scans'
_diffrn_radiation_monochromator graphite
_diffrn_radiation_source 'fine-focus sealed tube'
_diffrn_radiation_type MoK\a
_diffrn_radiation_wavelength 0.71073
_diffrn_reflns_av_R_equivalents 0.0828
_diffrn_reflns_av_sigmaI/netI 0.0616
_diffrn_reflns_limit_h_max 34
_diffrn_reflns_limit_h_min -34
_diffrn_reflns_limit_k_max 16
_diffrn_reflns_limit_k_min -16
_diffrn_reflns_limit_l_max 42
_diffrn_reflns_limit_l_min -42
_diffrn_reflns_number 93010
_diffrn_reflns_theta_full 27.57
_diffrn_reflns_theta_max 27.57
_diffrn_reflns_theta_min 1.44
_exptl_absorpt_coefficient_mu 0.748
_exptl_absorpt_correction_T_max 1.000000
_exptl_absorpt_correction_T_min 0.722425
_exptl_absorpt_correction_type multi-scan
_exptl_absorpt_process_details SADABS
_exptl_crystal_colour orange
_exptl_crystal_density_diffrn 1.445
_exptl_crystal_density_meas 0
_exptl_crystal_density_method 'not measured'
_exptl_crystal_description block
_exptl_crystal_F_000 4992
_exptl_crystal_size_max 0.40
_exptl_crystal_size_mid 0.33
_exptl_crystal_size_min 0.15
_refine_diff_density_max 1.729
_refine_diff_density_min -1.263
_refine_diff_density_rms 0.113
_refine_ls_extinction_method none
_refine_ls_goodness_of_fit_ref 1.041
_refine_ls_hydrogen_treatment mixed
_refine_ls_matrix_type full
_refine_ls_number_parameters 574
_refine_ls_number_reflns 12681
_refine_ls_number_restraints 3
_refine_ls_restrained_S_all 1.045
_refine_ls_R_factor_all 0.0921
_refine_ls_R_factor_gt 0.0704
_refine_ls_shift/su_max 0.002
_refine_ls_shift/su_mean 0.000
_refine_ls_structure_factor_coef Fsqd
_refine_ls_weighting_details 'calc w=1/[\s^2^(Fo^2^)+(0.0930P)^2^+28.3157P] where P=(Fo^2^+2Fc^2^)/3'
_refine_ls_weighting_scheme calc
_refine_ls_wR_factor_gt 0.1842
_refine_ls_wR_factor_ref 0.1946
_reflns_number_gt 9494
_reflns_number_total 12681
_reflns_threshold_expression >2sigma(I)
_cod_data_source_file ic048289zsi20041217_044149_4.cif
_cod_data_source_block MOF-Co/Ag-1
_cod_depositor_comments
;
The following automatic conversions were performed:
'_symmetry_cell_setting' value 'Orthorhombic' changed to 'orthorhombic'
according to '/home/saulius/struct/CIF-dictionaries/cif_core.dic'
dictionary named 'cif_core.dic' version 2.4.1 from 2010-06-29.

Automatic conversion script
Id: cif_fix_enum 1527 2010-12-29 10:47:43Z saulius 
;
_cod_database_code 4308446

loop_
_symmetry_equiv_pos_as_xyz
'x, y, z'
'-x+1/2, -y+1/2, z+1/2'
'-x, y, -z+1/2'
'x+1/2, -y+1/2, -z'
'-x, -y, -z'
'x-1/2, y-1/2, -z-1/2'
'x, -y, z-1/2'
'-x-1/2, y-1/2, z'

loop_
_atom_site_label
_atom_site_type_symbol
_atom_site_fract_x
_atom_site_fract_y
_atom_site_fract_z
_atom_site_U_iso_or_equiv
_atom_site_adp_type
_atom_site_occupancy
_atom_site_symmetry_multiplicity
_atom_site_calc_flag
_atom_site_refinement_flags
_atom_site_disorder_assembly
_atom_site_disorder_group
C45 C 0.2168(4) 0.6659(8) 0.5112(3) 0.091(3) Uiso 1 1 d . . .
Ag1 Ag -0.280080(14) 0.74111(3) 0.137684(10) 0.03596(13) Uani 1 1 d . . .
C1 C 0.01247(18) 0.3268(4) 0.14304(13) 0.0323(10) Uani 1 1 d . . .
H1 H 0.0417 0.2838 0.1437 0.039 Uiso 1 1 calc R . .
C2 C -0.03486(18) 0.2918(4) 0.15432(17) 0.0404(12) Uani 1 1 d . . .
H2 H -0.0435 0.2225 0.1632 0.048 Uiso 1 1 calc R . .
C3 C -0.06670(17) 0.3773(4) 0.15003(15) 0.0356(11) Uani 1 1 d . . .
H3 H -0.1015 0.3786 0.1558 0.043 Uiso 1 1 calc R . .
C4 C -0.03750(15) 0.4628(4) 0.13530(12) 0.0256(9) Uani 1 1 d . . .
C5 C -0.05399(15) 0.5646(4) 0.12524(12) 0.0246(8) Uani 1 1 d . . .
C6 C -0.02453(16) 0.6439(3) 0.10890(12) 0.0263(9) Uani 1 1 d . . .
C7 C -0.04066(18) 0.7472(4) 0.09729(13) 0.0311(10) Uani 1 1 d . . .
H7 H -0.0738 0.7742 0.0988 0.037 Uiso 1 1 calc R . .
C8 C 0.00060(18) 0.8000(4) 0.08359(14) 0.0347(10) Uani 1 1 d . . .
H8 H 0.0017 0.8705 0.0734 0.042 Uiso 1 1 calc R . .
C9 C 0.04137(18) 0.7294(4) 0.08754(13) 0.0305(9) Uani 1 1 d . . .
H9 H 0.0749 0.7461 0.0804 0.037 Uiso 1 1 calc R . .
C10 C -0.10748(16) 0.5905(4) 0.13214(12) 0.0264(9) Uani 1 1 d . . .
C11 C -0.12088(16) 0.6610(4) 0.16232(12) 0.0289(9) Uani 1 1 d . . .
H11 H -0.0963 0.6890 0.1799 0.035 Uiso 1 1 calc R . .
C12 C -0.17085(17) 0.6896(4) 0.16621(13) 0.0315(10) Uani 1 1 d . . .
H12 H -0.1796 0.7381 0.1868 0.038 Uiso 1 1 calc R . .
C13 C -0.19426(18) 0.5822(4) 0.11541(15) 0.0403(12) Uani 1 1 d . . .
H13 H -0.2198 0.5531 0.0990 0.048 Uiso 1 1 calc R . .
C14 C -0.14549(17) 0.5478(4) 0.10940(15) 0.0368(11) Uani 1 1 d . . .
H14 H -0.1384 0.4953 0.0898 0.044 Uiso 1 1 calc R . .
C15 C 0.05052(17) 0.6458(4) 0.18584(14) 0.0368(11) Uani 1 1 d . . .
H15 H 0.0302 0.6945 0.1714 0.044 Uiso 1 1 calc R . .
C16 C 0.06096(18) 0.6529(5) 0.22731(14) 0.0427(13) Uani 1 1 d . . .
H16 H 0.0495 0.7061 0.2453 0.051 Uiso 1 1 calc R . .
C17 C 0.09049(19) 0.5689(5) 0.23620(14) 0.0443(13) Uani 1 1 d . . .
H17 H 0.1031 0.5516 0.2619 0.053 Uiso 1 1 calc R . .
C18 C 0.09935(17) 0.5110(4) 0.20036(13) 0.0348(11) Uani 1 1 d . . .
C19 C 0.12831(17) 0.4206(4) 0.19556(13) 0.0327(10) Uani 1 1 d . . .
C20 C 0.13569(16) 0.3665(4) 0.15968(13) 0.0314(10) Uani 1 1 d . . .
C21 C 0.16677(18) 0.2771(4) 0.15234(16) 0.0394(12) Uani 1 1 d . . .
H21 H 0.1871 0.2417 0.1715 0.047 Uiso 1 1 calc R . .
C22 C 0.1622(2) 0.2509(4) 0.11297(16) 0.0433(13) Uani 1 1 d . . .
H22 H 0.1779 0.1934 0.0995 0.052 Uiso 1 1 calc R . .
C23 C 0.12941(17) 0.3269(4) 0.09640(13) 0.0307(10) Uani 1 1 d . . .
H23 H 0.1200 0.3288 0.0690 0.037 Uiso 1 1 calc R . .
C24 C 0.15366(18) 0.3782(5) 0.23206(13) 0.0395(12) Uani 1 1 d . . .
C25 C 0.18768(19) 0.4366(4) 0.25344(15) 0.0420(12) Uani 1 1 d . . .
H25 H 0.1972 0.5051 0.2442 0.050 Uiso 1 1 calc R . .
C26 C 0.20813(19) 0.3970(5) 0.28811(14) 0.0415(12) Uani 1 1 d . . .
H26 H 0.2319 0.4387 0.3022 0.050 Uiso 1 1 calc R . .
C27 C 0.1633(3) 0.2429(5) 0.28079(16) 0.0571(16) Uani 1 1 d . . .
H27 H 0.1552 0.1738 0.2902 0.069 Uiso 1 1 calc R . .
C28 C 0.1418(2) 0.2776(5) 0.24594(16) 0.0502(14) Uani 1 1 d . . .
H28 H 0.1192 0.2335 0.2316 0.060 Uiso 1 1 calc R . .
C29 C 0.15683(19) 0.6499(5) 0.12782(14) 0.0453(14) Uani 1 1 d . . .
H29 H 0.1531 0.6476 0.1560 0.054 Uiso 1 1 calc R . .
C30 C 0.1934(2) 0.7089(6) 0.10775(18) 0.0610(19) Uani 1 1 d . . .
H30 H 0.2188 0.7511 0.1197 0.073 Uiso 1 1 calc R . .
C31 C 0.1857(2) 0.6943(5) 0.06752(16) 0.0487(14) Uani 1 1 d . . .
H31 H 0.2038 0.7265 0.0463 0.058 Uiso 1 1 calc R . .
C32 C 0.14517(17) 0.6216(4) 0.06376(13) 0.0299(9) Uani 1 1 d . . .
C33 C 0.12467(17) 0.5810(3) 0.02868(12) 0.0274(9) Uani 1 1 d . . .
C34 C 0.08551(16) 0.5080(3) 0.02625(12) 0.0257(9) Uani 1 1 d . . .
C35 C 0.06820(17) 0.4531(4) -0.00804(13) 0.0311(10) Uani 1 1 d . . .
H35 H 0.0796 0.4624 -0.0347 0.037 Uiso 1 1 calc R . .
C36 C 0.03144(18) 0.3834(4) 0.00478(13) 0.0341(10) Uani 1 1 d . . .
H36 H 0.0128 0.3353 -0.0113 0.041 Uiso 1 1 calc R . .
C37 C 0.02718(16) 0.3982(3) 0.04635(13) 0.0274(9) Uani 1 1 d . . .
H37 H 0.0040 0.3612 0.0628 0.033 Uiso 1 1 calc R . .
C38 C 0.14714(17) 0.6198(4) -0.00935(12) 0.0301(9) Uani 1 1 d . . .
C39 C 0.19636(19) 0.5980(4) -0.02037(14) 0.0388(11) Uani 1 1 d . . .
H39 H 0.2169 0.5550 -0.0038 0.047 Uiso 1 1 calc R . .
C40 C 0.21485(18) 0.6388(4) -0.05517(14) 0.0383(11) Uani 1 1 d . . .
H40 H 0.2484 0.6225 -0.0623 0.046 Uiso 1 1 calc R . .
C41 C 0.14067(17) 0.7214(4) -0.06967(13) 0.0315(10) Uani 1 1 d . . .
H41 H 0.1211 0.7650 -0.0868 0.038 Uiso 1 1 calc R . .
C42 C 0.11858(17) 0.6821(4) -0.03513(13) 0.0313(10) Uani 1 1 d . . .
H42 H 0.0846 0.6975 -0.0292 0.038 Uiso 1 1 calc R . .
C43 C -0.3953(6) 0.4725(14) 0.1445(4) 0.273(15) Uani 1 1 d D . .
C46 C 0.1854(5) 0.7225(10) 0.4973(4) 0.113(3) Uiso 1 1 d . . .
C47 C 0.2826(5) 0.2242(12) 0.2198(5) 0.146(5) Uiso 1 1 d . . .
C48 C 0.3106(5) 0.3005(12) 0.2248(4) 0.132(4) Uiso 1 1 d . . .
Co1 Co 0.06876(2) 0.51462(4) 0.114682(15) 0.02131(14) Uani 1 1 d . . .
F1 F -0.4253(5) 0.4980(6) 0.1062(6) 0.495(17) Uani 1 1 d D . .
F2 F -0.4177(2) 0.4032(6) 0.1653(3) 0.167(3) Uani 1 1 d D . .
F3 F -0.4052(3) 0.5657(9) 0.1719(6) 0.410(13) Uani 1 1 d D . .
N1 N 0.01194(13) 0.4287(3) 0.13116(10) 0.0255(7) Uani 1 1 d . . .
N2 N 0.02682(12) 0.6359(3) 0.10266(10) 0.0241(7) Uani 1 1 d . . .
N3 N -0.20718(14) 0.6530(3) 0.14268(11) 0.0288(8) Uani 1 1 d . . .
N4 N 0.07331(13) 0.5609(3) 0.16968(10) 0.0281(8) Uani 1 1 d . . .
N5 N 0.11334(12) 0.3951(3) 0.12354(10) 0.0237(7) Uani 1 1 d . . .
N6 N 0.19561(17) 0.3025(4) 0.30241(12) 0.0464(11) Uani 1 1 d . . .
N7 N 0.12781(13) 0.5970(3) 0.10194(10) 0.0269(8) Uani 1 1 d . . .
N8 N 0.05968(13) 0.4707(3) 0.05990(10) 0.0245(7) Uani 1 1 d . . .
N9 N 0.18790(15) 0.7012(3) -0.08002(11) 0.0348(9) Uani 1 1 d . . .
N10 N 0.1422(6) 0.7940(13) 0.4862(5) 0.211(6) Uiso 1 1 d . . .
N11 N 0.3425(6) 0.3967(13) 0.2362(5) 0.205(6) Uiso 1 1 d . . .
O1 O -0.3338(4) 0.5780(6) 0.1200(4) 0.241(7) Uani 1 1 d . . .
O2 O -0.3083(3) 0.4532(5) 0.1627(3) 0.181(5) Uani 1 1 d . . .
O3 O -0.3428(3) 0.3779(6) 0.0934(5) 0.231(7) Uani 1 1 d . . .
S1 S -0.33883(6) 0.47617(12) 0.13228(5) 0.0534(4) Uani 1 1 d . . .

loop_
_atom_site_aniso_label
_atom_site_aniso_U_11
_atom_site_aniso_U_22
_atom_site_aniso_U_33
_atom_site_aniso_U_23
_atom_site_aniso_U_13
_atom_site_aniso_U_12
Ag1 0.0343(2) 0.0529(3) 0.02067(18) -0.00247(14) 0.00061(13) 0.02056(16)
C1 0.028(2) 0.036(3) 0.032(2) 0.0103(19) 0.0027(18) 0.0041(19)
C2 0.034(3) 0.035(3) 0.053(3) 0.018(2) 0.002(2) 0.004(2)
C3 0.025(2) 0.041(3) 0.041(3) 0.010(2) 0.0091(19) 0.0021(19)
C4 0.021(2) 0.035(2) 0.0199(19) 0.0044(17) 0.0021(15) 0.0023(17)
C5 0.0199(19) 0.032(2) 0.0217(19) -0.0016(16) -0.0025(15) 0.0047(16)
C6 0.024(2) 0.031(2) 0.024(2) -0.0030(17) -0.0021(16) 0.0040(17)
C7 0.033(2) 0.030(2) 0.030(2) -0.0031(18) -0.0055(18) 0.0079(18)
C8 0.043(3) 0.028(2) 0.033(2) 0.0000(19) 0.002(2) 0.004(2)
C9 0.035(2) 0.030(2) 0.026(2) -0.0020(18) 0.0040(18) -0.0034(18)
C10 0.022(2) 0.030(2) 0.027(2) 0.0019(17) -0.0009(16) 0.0044(17)
C11 0.025(2) 0.040(2) 0.022(2) -0.0063(18) -0.0035(17) 0.0034(18)
C12 0.030(2) 0.039(3) 0.026(2) -0.0056(19) 0.0035(18) 0.0059(19)
C13 0.025(2) 0.056(3) 0.039(3) -0.017(2) -0.003(2) 0.002(2)
C14 0.024(2) 0.050(3) 0.037(3) -0.017(2) 0.0002(19) 0.007(2)
C15 0.026(2) 0.054(3) 0.031(2) -0.012(2) 0.0005(19) 0.007(2)
C16 0.034(3) 0.069(4) 0.025(2) -0.014(2) 0.0017(19) 0.004(2)
C17 0.036(3) 0.076(4) 0.021(2) -0.006(2) -0.003(2) 0.005(3)
C18 0.027(2) 0.057(3) 0.020(2) 0.002(2) -0.0028(17) 0.003(2)
C19 0.026(2) 0.050(3) 0.022(2) 0.0038(19) -0.0063(17) 0.002(2)
C20 0.021(2) 0.050(3) 0.023(2) 0.0042(19) -0.0062(17) 0.0041(19)
C21 0.030(2) 0.048(3) 0.040(3) 0.009(2) -0.012(2) 0.014(2)
C22 0.038(3) 0.050(3) 0.042(3) -0.006(2) -0.009(2) 0.020(2)
C23 0.031(2) 0.039(3) 0.023(2) 0.0001(18) -0.0032(17) 0.0071(19)
C24 0.033(3) 0.063(3) 0.022(2) 0.004(2) -0.0042(19) 0.004(2)
C25 0.041(3) 0.048(3) 0.037(3) 0.008(2) -0.011(2) 0.007(2)
C26 0.038(3) 0.062(3) 0.025(2) -0.001(2) -0.007(2) 0.004(2)
C27 0.067(4) 0.072(4) 0.032(3) 0.019(3) -0.013(3) -0.007(3)
C28 0.051(3) 0.063(4) 0.036(3) 0.013(3) -0.014(2) -0.013(3)
C29 0.034(3) 0.079(4) 0.023(2) -0.012(2) 0.0062(19) -0.015(3)
C30 0.054(4) 0.083(4) 0.046(3) -0.027(3) 0.020(3) -0.041(3)
C31 0.048(3) 0.057(3) 0.040(3) -0.015(3) 0.024(2) -0.023(3)
C32 0.029(2) 0.037(2) 0.024(2) -0.0025(18) 0.0063(17) -0.0024(19)
C33 0.032(2) 0.030(2) 0.021(2) 0.0022(17) 0.0024(17) 0.0061(18)
C34 0.031(2) 0.031(2) 0.0157(18) 0.0001(16) -0.0013(16) 0.0060(17)
C35 0.037(2) 0.036(3) 0.020(2) -0.0002(18) -0.0031(18) 0.0055(19)
C36 0.040(3) 0.037(3) 0.025(2) -0.0017(19) -0.0112(19) 0.007(2)
C37 0.029(2) 0.029(2) 0.024(2) 0.0011(17) -0.0055(17) 0.0036(17)
C38 0.033(2) 0.037(3) 0.021(2) 0.0024(18) 0.0060(17) 0.0025(19)
C39 0.036(3) 0.053(3) 0.027(2) 0.003(2) 0.0055(19) 0.013(2)
C40 0.028(2) 0.060(3) 0.027(2) -0.001(2) 0.0038(18) 0.006(2)
C41 0.032(2) 0.038(3) 0.024(2) 0.0053(18) -0.0028(18) 0.0028(19)
C42 0.031(2) 0.033(2) 0.029(2) 0.0045(18) 0.0092(18) 0.0064(18)
C43 0.27(2) 0.37(3) 0.174(13) -0.165(16) 0.108(14) -0.29(2)
Co1 0.0180(3) 0.0305(3) 0.0154(3) 0.0004(2) -0.00137(19) 0.0015(2)
F1 0.356(16) 0.074(4) 1.06(4) -0.001(11) -0.58(2) -0.002(6)
F2 0.091(4) 0.176(7) 0.234(8) -0.117(6) 0.050(5) -0.030(4)
F3 0.131(7) 0.233(11) 0.87(3) -0.368(18) -0.109(13) 0.045(7)
N1 0.0212(17) 0.034(2) 0.0216(17) 0.0042(14) -0.0007(13) 0.0038(14)
N2 0.0204(17) 0.0293(19) 0.0225(16) -0.0016(14) -0.0037(13) 0.0012(14)
N3 0.0203(17) 0.034(2) 0.0316(19) -0.0023(16) 0.0025(14) 0.0033(15)
N4 0.0222(18) 0.042(2) 0.0203(17) -0.0029(15) 0.0005(14) -0.0014(15)
N5 0.0174(16) 0.034(2) 0.0193(16) 0.0027(14) -0.0025(13) 0.0034(14)
N6 0.047(3) 0.067(3) 0.025(2) 0.006(2) -0.0087(18) 0.006(2)
N7 0.0199(17) 0.041(2) 0.0198(16) -0.0046(15) 0.0030(13) -0.0026(15)
N8 0.0230(17) 0.0304(19) 0.0201(16) 0.0043(14) -0.0018(13) 0.0067(14)
N9 0.038(2) 0.043(2) 0.0239(19) 0.0025(17) 0.0056(16) -0.0028(18)
O1 0.194(8) 0.098(5) 0.431(16) 0.163(8) -0.241(10) -0.107(6)
O2 0.128(6) 0.084(4) 0.330(12) 0.057(6) -0.170(8) -0.031(4)
O3 0.082(5) 0.081(5) 0.53(2) 0.050(9) 0.102(8) -0.016(4)
S1 0.0516(9) 0.0448(8) 0.0638(9) 0.0210(7) -0.0246(7) -0.0120(6)

loop_
_atom_type_symbol
_atom_type_description
_atom_type_scat_dispersion_real
_atom_type_scat_dispersion_imag
_atom_type_scat_source
C C 0.0033 0.0016 'International Tables Vol C Tables 4.2.6.8 and 6.1.1.4'
H H 0.0000 0.0000 'International Tables Vol C Tables 4.2.6.8 and 6.1.1.4'
N N 0.0061 0.0033 'International Tables Vol C Tables 4.2.6.8 and 6.1.1.4'
O O 0.0106 0.0060 'International Tables Vol C Tables 4.2.6.8 and 6.1.1.4'
F F 0.0171 0.0103 'International Tables Vol C Tables 4.2.6.8 and 6.1.1.4'
S S 0.1246 0.1234 'International Tables Vol C Tables 4.2.6.8 and 6.1.1.4'
Co Co 0.3494 0.9721 'International Tables Vol C Tables 4.2.6.8 and 6.1.1.4'
Ag Ag -0.8971 1.1015 'International Tables Vol C Tables 4.2.6.8 and 6.1.1.4'

loop_
_geom_angle_atom_site_label_1
_geom_angle_atom_site_label_2
_geom_angle_atom_site_label_3
_geom_angle
_geom_angle_site_symmetry_1
_geom_angle_site_symmetry_3
_geom_angle_publ_flag
N9 Ag1 N6 123.32(17) 4_465 6_566 ?
N9 Ag1 N3 123.85(14) 4_465 . ?
N6 Ag1 N3 110.74(15) 6_566 . ?
N9 Ag1 O1 81.2(2) 4_465 . ?
N6 Ag1 O1 108.6(4) 6_566 . ?
N3 Ag1 O1 96.1(2) . . ?
N1 C1 C2 111.9(4) . . ?
C3 C2 C1 106.6(4) . . ?
C2 C3 C4 106.8(4) . . ?
C5 C4 N1 123.9(4) . . ?
C5 C4 C3 127.4(4) . . ?
N1 C4 C3 108.8(4) . . ?
C6 C5 C4 125.3(4) . . ?
C6 C5 C10 116.8(4) . . ?
C4 C5 C10 117.9(4) . . ?
C5 C6 N2 124.6(4) . . ?
C5 C6 C7 126.4(4) . . ?
N2 C6 C7 108.9(4) . . ?
C8 C7 C6 107.0(4) . . ?
C7 C8 C9 106.5(4) . . ?
N2 C9 C8 111.4(4) . . ?
C14 C10 C11 117.4(4) . . ?
C14 C10 C5 122.6(4) . . ?
C11 C10 C5 120.1(4) . . ?
C12 C11 C10 118.8(4) . . ?
N3 C12 C11 123.7(4) . . ?
N3 C13 C14 123.7(4) . . ?
C10 C14 C13 119.4(4) . . ?
N4 C15 C16 110.8(5) . . ?
C17 C16 C15 106.3(4) . . ?
C16 C17 C18 108.2(4) . . ?
C19 C18 N4 124.4(4) . . ?
C19 C18 C17 127.7(4) . . ?
N4 C18 C17 107.9(4) . . ?
C18 C19 C20 125.4(4) . . ?
C18 C19 C24 116.8(4) . . ?
C20 C19 C24 117.8(4) . . ?
C19 C20 N5 124.1(4) . . ?
C19 C20 C21 128.2(4) . . ?
N5 C20 C21 107.7(4) . . ?
C22 C21 C20 107.8(4) . . ?
C21 C22 C23 105.8(4) . . ?
N5 C23 C22 111.8(4) . . ?
C25 C24 C28 117.8(5) . . ?
C25 C24 C19 122.4(5) . . ?
C28 C24 C19 119.7(5) . . ?
C24 C25 C26 120.7(5) . . ?
N6 C26 C25 122.0(5) . . ?
N6 C27 C28 123.1(6) . . ?
C27 C28 C24 118.7(5) . . ?
N7 C29 C30 111.0(4) . . ?
C31 C30 C29 107.1(5) . . ?
C30 C31 C32 106.7(4) . . ?
C33 C32 N7 124.1(4) . . ?
C33 C32 C31 127.6(4) . . ?
N7 C32 C31 108.4(4) . . ?
C32 C33 C34 125.9(4) . . ?
C32 C33 C38 116.2(4) . . ?
C34 C33 C38 117.9(4) . . ?
C33 C34 N8 122.9(4) . . ?
C33 C34 C35 127.8(4) . . ?
N8 C34 C35 109.1(4) . . ?
C36 C35 C34 106.8(4) . . ?
C35 C36 C37 106.2(4) . . ?
N8 C37 C36 111.8(4) . . ?
C39 C38 C42 117.6(4) . . ?
C39 C38 C33 122.8(4) . . ?
C42 C38 C33 119.5(4) . . ?
C40 C39 C38 119.6(5) . . ?
N9 C40 C39 123.4(4) . . ?
N9 C41 C42 123.4(4) . . ?
C41 C42 C38 118.9(4) . . ?
F2 C43 F3 96.8(11) . . ?
F2 C43 F1 110.7(11) . . ?
F3 C43 F1 104.5(18) . . ?
F2 C43 S1 128.4(17) . . ?
F3 C43 S1 107.8(7) . . ?
F1 C43 S1 106.1(10) . . ?
C45 C46 N10 171.1(13) . . ?
C47 C48 N11 172.8(15) . . ?
N8 Co1 N4 176.31(15) . . ?
N8 Co1 N7 92.67(15) . . ?
N4 Co1 N7 89.84(15) . . ?
N8 Co1 N2 87.46(14) . . ?
N4 Co1 N2 89.83(15) . . ?
N7 Co1 N2 90.24(15) . . ?
N8 Co1 N5 90.01(14) . . ?
N4 Co1 N5 92.82(15) . . ?
N7 Co1 N5 87.02(15) . . ?
N2 Co1 N5 176.18(15) . . ?
N8 Co1 N1 90.68(15) . . ?
N4 Co1 N1 86.94(15) . . ?
N7 Co1 N1 175.70(15) . . ?
N2 Co1 N1 92.61(15) . . ?
N5 Co1 N1 90.29(15) . . ?
C1 N1 C4 105.9(4) . . ?
C1 N1 Co1 127.4(3) . . ?
C4 N1 Co1 126.6(3) . . ?
C9 N2 C6 106.2(4) . . ?
C9 N2 Co1 127.1(3) . . ?
C6 N2 Co1 126.6(3) . . ?
C13 N3 C12 116.8(4) . . ?
C13 N3 Ag1 120.5(3) . . ?
C12 N3 Ag1 120.3(3) . . ?
C15 N4 C18 106.8(4) . . ?
C15 N4 Co1 126.4(3) . . ?
C18 N4 Co1 126.7(3) . . ?
C23 N5 C20 106.8(4) . . ?
C23 N5 Co1 126.7(3) . . ?
C20 N5 Co1 126.5(3) . . ?
C26 N6 C27 117.7(4) . . ?
C26 N6 Ag1 124.0(4) . 6_656 ?
C27 N6 Ag1 118.1(4) . 6_656 ?
C29 N7 C32 106.8(4) . . ?
C29 N7 Co1 126.6(3) . . ?
C32 N7 Co1 126.3(3) . . ?
C37 N8 C34 106.0(3) . . ?
C37 N8 Co1 126.8(3) . . ?
C34 N8 Co1 127.2(3) . . ?
C41 N9 C40 117.1(4) . . ?
C41 N9 Ag1 121.7(3) . 4_565 ?
C40 N9 Ag1 121.1(3) . 4_565 ?
S1 O1 Ag1 137.8(4) . . ?
O2 S1 O1 112.1(4) . . ?
O2 S1 C43 112.5(8) . . ?
O1 S1 C43 101.8(9) . . ?
O2 S1 O3 116.0(6) . . ?
O1 S1 O3 115.9(7) . . ?
C43 S1 O3 96.4(5) . . ?

loop_
_geom_bond_atom_site_label_1
_geom_bond_atom_site_label_2
_geom_bond_distance
_geom_bond_site_symmetry_2
_geom_bond_publ_flag
C45 C46 1.194(13) . ?
Ag1 N9 2.231(4) 4_465 ?
Ag1 N6 2.244(4) 6_566 ?
Ag1 N3 2.247(4) . ?
Ag1 O1 2.573(6) . ?
C1 N1 1.341(6) . ?
C1 C2 1.391(7) . ?
C2 C3 1.378(7) . ?
C3 C4 1.418(6) . ?
C4 C5 1.396(6) . ?
C4 N1 1.396(5) . ?
C5 C6 1.383(6) . ?
C5 C10 1.484(6) . ?
C6 N2 1.391(5) . ?
C6 C7 1.423(6) . ?
C7 C8 1.367(7) . ?
C8 C9 1.412(7) . ?
C9 N2 1.338(6) . ?
C10 C14 1.378(6) . ?
C10 C11 1.390(6) . ?
C11 C12 1.389(6) . ?
C12 N3 1.332(6) . ?
C13 N3 1.321(6) . ?
C13 C14 1.387(6) . ?
C15 N4 1.343(6) . ?
C15 C16 1.418(6) . ?
C16 C17 1.352(8) . ?
C17 C18 1.423(7) . ?
C18 C19 1.385(7) . ?
C18 N4 1.390(6) . ?
C19 C20 1.393(6) . ?
C19 C24 1.494(6) . ?
C20 N5 1.396(5) . ?
C20 C21 1.420(7) . ?
C21 C22 1.363(8) . ?
C22 C23 1.410(6) . ?
C23 N5 1.321(6) . ?
C24 C25 1.370(7) . ?
C24 C28 1.385(8) . ?
C25 C26 1.375(7) . ?
C26 N6 1.324(7) . ?
C27 N6 1.352(8) . ?
C27 C28 1.372(7) . ?
C29 N7 1.339(6) . ?
C29 C30 1.399(7) . ?
C30 C31 1.374(8) . ?
C31 C32 1.422(7) . ?
C32 C33 1.392(6) . ?
C32 N7 1.394(5) . ?
C33 C34 1.394(6) . ?
C33 C38 1.489(6) . ?
C34 N8 1.401(5) . ?
C34 C35 1.416(6) . ?
C35 C36 1.385(7) . ?
C36 C37 1.408(6) . ?
C37 N8 1.338(6) . ?
C38 C39 1.393(6) . ?
C38 C42 1.393(6) . ?
C39 C40 1.365(7) . ?
C40 N9 1.351(6) . ?
C41 N9 1.333(6) . ?
C41 C42 1.389(6) . ?
C43 F2 1.267(14) . ?
C43 F3 1.510(16) . ?
C43 F1 1.546(19) . ?
C43 S1 1.563(15) . ?
C46 N10 1.509(18) . ?
C47 C48 1.228(17) . ?
C48 N11 1.528(18) . ?
Co1 N8 1.930(3) . ?
Co1 N4 1.934(3) . ?
Co1 N7 1.935(4) . ?
Co1 N2 1.935(3) . ?
Co1 N5 1.941(3) . ?
Co1 N1 1.943(4) . ?
N6 Ag1 2.244(4) 6_656 ?
N9 Ag1 2.231(4) 4_565 ?
O1 S1 1.352(6) . ?
O2 S1 1.336(7) . ?
O3 S1 1.798(14) . ?
